data_4112657
loop_
_publ_author_name
'Dan Yang'
'Yu-Hui Zhang'
'Bing Li'
'Dan-Wei Zhang'
'Jenny Chun-Yu Chan'
'Nian-Yong Zhu'
'Shi-Wei Luo'
'Yun-Dong Wu'

_publ_section_title
;
 Effect of Side Chains on Turns and Helices in Peptides of \b3-Aminoxy
 Acids
;
_journal_name_full 'Journal of the American Chemical Society'
_journal_page_first 6956
_journal_page_last 6966
_journal_paper_doi 10.1021/ja049976s
_journal_volume 126
_journal_year 2004
_chemical_formula_moiety 'C18 H33 N2 O4'
_chemical_formula_sum 'C18 H33 N2 O4'
_chemical_formula_weight 341.46
_chemical_name_systematic
;
 ?
;
_space_group_IT_number 19
_symmetry_cell_setting orthorhombic
_symmetry_space_group_name_Hall 'P 2ac 2ab'
_symmetry_space_group_name_H-M 'P 21 21 21'
_atom_sites_solution_hydrogens geom
_atom_sites_solution_primary direct
_atom_sites_solution_secondary difmap
_audit_creation_method SHELXL-97
_cell_angle_alpha 90.00
_cell_angle_beta 90.00
_cell_angle_gamma 90.00
_cell_formula_units_Z 4
_cell_length_a 10.143(2)
_cell_length_b 11.246(2)
_cell_length_c 18.721(4)
_cell_measurement_temperature 301(2)
_cell_volume 2135.5(7)
_computing_structure_refinement 'SHELXL-97 (Sheldrick, 1997)'
_diffrn_ambient_temperature 301(2)
_diffrn_measured_fraction_theta_full 0.733
_diffrn_measured_fraction_theta_max 0.733
_diffrn_radiation_monochromator graphite
_diffrn_radiation_source 'fine-focus sealed tube'
_diffrn_radiation_type MoK\a
_diffrn_radiation_wavelength 0.71073
_diffrn_reflns_av_R_equivalents 0.0351
_diffrn_reflns_av_sigmaI/netI 0.0519
_diffrn_reflns_limit_h_max 10
_diffrn_reflns_limit_h_min -11
_diffrn_reflns_limit_k_max 12
_diffrn_reflns_limit_k_min -12
_diffrn_reflns_limit_l_max 20
_diffrn_reflns_limit_l_min -20
_diffrn_reflns_number 9377
_diffrn_reflns_theta_full 25.05
_diffrn_reflns_theta_max 25.05
_diffrn_reflns_theta_min 2.11
_exptl_absorpt_coefficient_mu 0.074
_exptl_crystal_density_diffrn 1.062
_exptl_crystal_F_000 748
_exptl_crystal_size_max 0.50
_exptl_crystal_size_mid 0.30
_exptl_crystal_size_min 0.10
_refine_diff_density_max 0.369
_refine_diff_density_min -0.294
_refine_diff_density_rms 0.072
_refine_ls_abs_structure_details 'Flack H D (1983), Acta Cryst. A39, 876-881'
_refine_ls_abs_structure_Flack -1(2)
_refine_ls_extinction_method none
_refine_ls_goodness_of_fit_ref 1.027
_refine_ls_hydrogen_treatment mixed
_refine_ls_matrix_type full
_refine_ls_number_parameters 225
_refine_ls_number_reflns 2656
_refine_ls_number_restraints 0
_refine_ls_restrained_S_all 1.027
_refine_ls_R_factor_all 0.0833
_refine_ls_R_factor_gt 0.0642
_refine_ls_shift/su_max 0.000
_refine_ls_shift/su_mean 0.000
_refine_ls_structure_factor_coef Fsqd
_refine_ls_weighting_details 'calc w=1/[\s^2^(Fo^2^)+(0.1324P)^2^+0.0000P] where P=(Fo^2^+2Fc^2^)/3'
_refine_ls_weighting_scheme calc
_refine_ls_wR_factor_gt 0.1708
_refine_ls_wR_factor_ref 0.1824
_reflns_number_gt 1967
_reflns_number_total 2656
_reflns_threshold_expression >2sigma(I)
_cod_data_source_file ja049976ssi20040101_113754_3.cif
_cod_data_source_block compound5
_cod_database_code 4112657

loop_
_symmetry_equiv_pos_as_xyz
'x, y, z'
'-x+1/2, -y, z+1/2'
'x+1/2, -y+1/2, -z'
'-x, y+1/2, -z+1/2'

loop_
_atom_site_label
_atom_site_type_symbol
_atom_site_fract_x
_atom_site_fract_y
_atom_site_fract_z
_atom_site_U_iso_or_equiv
_atom_site_adp_type
_atom_site_occupancy
_atom_site_symmetry_multiplicity
_atom_site_calc_flag
_atom_site_refinement_flags
O1 O 0.3458(3) 0.5680(3) 0.90978(15) 0.0940(10) Uani 1 1 d .
O2 O 0.5284(3) 0.6554(3) 0.95689(14) 0.0895(9) Uani 1 1 d .
O3 O 0.4369(2) 0.6263(2) 0.77929(14) 0.0757(8) Uani 1 1 d .
O4 O 0.2918(2) 0.2955(3) 0.70992(15) 0.0844(8) Uani 1 1 d .
N1 N 0.5144(3) 0.6359(3) 0.84162(19) 0.0773(10) Uani 1 1 d .
N2 N 0.2318(3) 0.4264(3) 0.79373(18) 0.0716(9) Uani 1 1 d .
C1 C 0.4521(4) 0.6175(4) 0.9041(2) 0.0736(11) Uani 1 1 d .
C2 C 0.4943(5) 0.6306(5) 1.0320(2) 0.1013(14) Uani 1 1 d .
C3 C 0.6127(6) 0.6858(7) 1.0726(3) 0.143(2) Uani 1 1 d .
H3A H 0.6150 0.7700 1.0643 0.215 Uiso 1 1 calc R
H3B H 0.6932 0.6505 1.0559 0.215 Uiso 1 1 calc R
H3C H 0.6031 0.6709 1.1228 0.215 Uiso 1 1 calc R
C4 C 0.3690(7) 0.6944(8) 1.0507(3) 0.162(3) Uani 1 1 d .
H4A H 0.3791 0.7778 1.0413 0.242 Uiso 1 1 calc R
H4B H 0.3498 0.6828 1.1004 0.242 Uiso 1 1 calc R
H4C H 0.2979 0.6635 1.0224 0.242 Uiso 1 1 calc R
C5 C 0.4940(8) 0.4976(6) 1.0443(4) 0.161(3) Uani 1 1 d .
H5A H 0.5774 0.4650 1.0300 0.242 Uiso 1 1 calc R
H5B H 0.4249 0.4618 1.0166 0.242 Uiso 1 1 calc R
H5C H 0.4796 0.4816 1.0940 0.242 Uiso 1 1 calc R
C6 C 0.3216(3) 0.3713(4) 0.7541(2) 0.0660(9) Uani 1 1 d .
C7 C 0.4623(3) 0.4121(3) 0.7642(2) 0.0727(10) Uani 1 1 d .
H7A H 0.4820 0.4127 0.8149 0.087 Uiso 1 1 calc R
H7B H 0.5206 0.3548 0.7419 0.087 Uiso 1 1 calc R
C8 C 0.4917(4) 0.5336(4) 0.7340(2) 0.0762(12) Uani 1 1 d .
H8 H 0.5875 0.5441 0.7311 0.091 Uiso 1 1 calc R
C9 C 0.4324(5) 0.5534(6) 0.6608(2) 0.1088(17) Uani 1 1 d .
H9A H 0.4282 0.4762 0.6377 0.131 Uiso 1 1 calc R
H9B H 0.3421 0.5789 0.6682 0.131 Uiso 1 1 calc R
C10 C 0.4875(6) 0.6306(10) 0.6125(3) 0.172(4) Uani 1 1 d .
C11 C 0.6276(6) 0.6290(10) 0.5958(4) 0.192(4) Uani 1 1 d .
H11A H 0.6467 0.6900 0.5614 0.288 Uiso 1 1 calc R
H11B H 0.6510 0.5529 0.5764 0.288 Uiso 1 1 calc R
H11C H 0.6775 0.6432 0.6385 0.288 Uiso 1 1 calc R
C12 C 0.4059(7) 0.6453(10) 0.5445(3) 0.195(4) Uani 1 1 d .
H12A H 0.4502 0.6988 0.5126 0.293 Uiso 1 1 calc R
H12B H 0.3208 0.6769 0.5564 0.293 Uiso 1 1 calc R
H12C H 0.3955 0.5694 0.5218 0.293 Uiso 1 1 calc R
C13 C 0.0901(3) 0.4057(3) 0.7885(2) 0.0678(11) Uani 1 1 d .
H13 H 0.0714 0.3804 0.7394 0.081 Uiso 1 1 calc R
C14 C 0.0443(4) 0.3094(5) 0.8369(3) 0.1098(16) Uani 1 1 d .
H14A H 0.0714 0.3272 0.8854 0.132 Uiso 1 1 calc R
H14B H 0.0851 0.2349 0.8230 0.132 Uiso 1 1 calc R
C15 C -0.1039(5) 0.2963(6) 0.8344(4) 0.151(3) Uani 1 1 d .
H15A H -0.1293 0.2677 0.7875 0.181 Uiso 1 1 calc R
H15B H -0.1307 0.2371 0.8692 0.181 Uiso 1 1 calc R
C16 C -0.1747(4) 0.4088(6) 0.8492(3) 0.1169(19) Uani 1 1 d .
H16A H -0.2689 0.3962 0.8447 0.140 Uiso 1 1 calc R
H16B H -0.1567 0.4343 0.8978 0.140 Uiso 1 1 calc R
C17 C -0.1320(5) 0.5019(5) 0.7986(4) 0.129(2) Uani 1 1 d .
H17A H -0.1749 0.5764 0.8105 0.155 Uiso 1 1 calc R
H17B H -0.1583 0.4799 0.7506 0.155 Uiso 1 1 calc R
C18 C 0.0173(4) 0.5185(5) 0.8012(4) 0.132(2) Uani 1 1 d .
H18A H 0.0430 0.5762 0.7653 0.158 Uiso 1 1 calc R
H18B H 0.0418 0.5500 0.8475 0.158 Uiso 1 1 calc R
H2 H 0.264(3) 0.481(4) 0.8266(19) 0.067(11) Uiso 1 1 d .
H1 H 0.563(4) 0.687(4) 0.844(2) 0.065(12) Uiso 1 1 d .

loop_
_atom_site_aniso_label
_atom_site_aniso_U_11
_atom_site_aniso_U_22
_atom_site_aniso_U_33
_atom_site_aniso_U_23
_atom_site_aniso_U_13
_atom_site_aniso_U_12
O1 0.079(2) 0.111(2) 0.0915(19) -0.0162(17) 0.0173(15) -0.0258(18)
O2 0.0915(18) 0.103(2) 0.0745(18) -0.0127(16) 0.0049(15) -0.0320(16)
O3 0.0677(15) 0.0712(17) 0.0883(18) 0.0104(14) -0.0087(14) -0.0056(13)
O4 0.0621(15) 0.094(2) 0.0975(19) -0.0304(18) -0.0090(13) 0.0069(14)
N1 0.078(2) 0.076(2) 0.078(2) 0.000(2) -0.006(2) -0.0245(19)
N2 0.0533(18) 0.080(2) 0.081(2) -0.0203(19) 0.0011(16) -0.0035(16)
C1 0.070(2) 0.071(2) 0.081(3) -0.012(2) 0.008(2) -0.010(2)
C2 0.109(3) 0.113(4) 0.081(3) -0.001(3) 0.003(3) -0.028(3)
C3 0.154(5) 0.178(6) 0.097(4) -0.005(4) -0.023(4) -0.045(5)
C4 0.138(5) 0.236(8) 0.110(4) -0.038(5) 0.021(4) 0.025(5)
C5 0.196(7) 0.131(5) 0.157(6) 0.048(5) -0.046(5) -0.056(5)
C6 0.059(2) 0.065(2) 0.074(2) -0.005(2) -0.0049(19) 0.0049(18)
C7 0.060(2) 0.077(3) 0.080(2) -0.008(2) -0.0067(18) 0.0054(18)
C8 0.054(2) 0.109(3) 0.066(2) 0.003(2) -0.0020(18) -0.004(2)
C9 0.076(3) 0.174(5) 0.077(3) 0.027(3) -0.007(2) -0.024(3)
C10 0.125(5) 0.308(11) 0.083(4) 0.051(5) -0.002(3) -0.052(6)
C11 0.117(5) 0.340(13) 0.118(4) 0.032(6) 0.021(4) -0.068(7)
C12 0.157(6) 0.330(12) 0.098(4) 0.063(6) -0.002(4) -0.003(7)
C13 0.055(2) 0.083(3) 0.066(2) -0.011(2) -0.0018(16) -0.0058(18)
C14 0.068(3) 0.104(4) 0.157(4) 0.042(3) 0.008(3) 0.009(2)
C15 0.066(3) 0.147(6) 0.239(7) 0.052(5) 0.026(4) 0.001(3)
C16 0.061(3) 0.162(6) 0.128(4) -0.019(4) 0.007(3) 0.006(3)
C17 0.074(3) 0.097(4) 0.216(7) 0.004(4) -0.007(3) 0.020(3)
C18 0.063(3) 0.083(3) 0.250(7) 0.025(4) 0.012(3) 0.012(2)

loop_
_atom_type_symbol
_atom_type_description
_atom_type_scat_dispersion_real
_atom_type_scat_dispersion_imag
_atom_type_scat_source
O O 0.0106 0.0060 'International Tables Vol C Tables 4.2.6.8 and 6.1.1.4'
N N 0.0061 0.0033 'International Tables Vol C Tables 4.2.6.8 and 6.1.1.4'
C C 0.0033 0.0016 'International Tables Vol C Tables 4.2.6.8 and 6.1.1.4'
H H 0.0000 0.0000 'International Tables Vol C Tables 4.2.6.8 and 6.1.1.4'

loop_
_geom_angle_atom_site_label_1
_geom_angle_atom_site_label_2
_geom_angle_atom_site_label_3
_geom_angle
C1 O2 C2 120.9(3)
N1 O3 C8 108.9(3)
C1 N1 O3 116.4(3)
C6 N2 C13 124.3(3)
O1 C1 O2 126.8(4)
O1 C1 N1 124.2(4)
O2 C1 N1 108.9(3)
O2 C2 C4 109.3(5)
O2 C2 C5 109.4(5)
C4 C2 C5 115.8(6)
O2 C2 C3 102.2(4)
C4 C2 C3 110.4(5)
C5 C2 C3 108.8(5)
O4 C6 N2 122.1(3)
O4 C6 C7 122.0(3)
N2 C6 C7 115.8(3)
C8 C7 C6 114.5(3)
O3 C8 C7 110.8(3)
O3 C8 C9 105.7(4)
C7 C8 C9 113.2(4)
C10 C9 C8 121.8(5)
C9 C10 C11 122.1(7)
C9 C10 C12 113.4(6)
C11 C10 C12 110.5(5)
N2 C13 C14 112.5(3)
N2 C13 C18 110.0(4)
C14 C13 C18 111.7(4)
C13 C14 C15 111.3(4)
C16 C15 C14 113.2(6)
C17 C16 C15 110.1(4)
C16 C17 C18 110.9(4)
C13 C18 C17 112.6(4)

loop_
_geom_bond_atom_site_label_1
_geom_bond_atom_site_label_2
_geom_bond_distance
O1 C1 1.218(4)
O2 C1 1.325(5)
O2 C2 1.474(5)
O3 N1 1.411(4)
O3 C8 1.454(5)
O4 C6 1.225(4)
N1 C1 1.346(5)
N2 C6 1.329(5)
N2 C13 1.459(5)
C2 C4 1.502(9)
C2 C5 1.514(9)
C2 C3 1.551(7)
C6 C7 1.510(5)
C7 C8 1.509(6)
C8 C9 1.513(6)
C9 C10 1.372(8)
C10 C11 1.456(9)
C10 C12 1.528(8)
C13 C14 1.487(6)
C13 C18 1.487(6)
C14 C15 1.511(7)
C15 C16 1.481(8)
C16 C17 1.477(8)
C17 C18 1.526(7)

loop_
_cod_related_entry_id
_cod_related_entry_database
_cod_related_entry_code
1 ChemSpider 30660465
